data_2013346
loop_
_publ_author_name
'Lee, Bo-Hyung'
'Kim, Chong-Hyeak'
'Lee, Sueg-Geun'

_publ_section_title
;A one-dimensional coordination polymer with metal--metal interactions:
 <i>catena</i>-poly[[triaquabarium(II)]-\m-aqua-\k^2^<i>O</i>:<i>O</i>-di-\m-thiosalicylato-\k^4^<i>O</i>:<i>O</i>]
;
_journal_issue 5
_journal_name_full 'Acta Crystallographica Section C'
_journal_page_first m196
_journal_page_last m198
_journal_paper_doi 10.1107/S010827010300667X
_journal_volume 59
_journal_year 2003
_chemical_formula_iupac '[Ba (C7 H5 O2 S)2 (H2 O)4]'
_chemical_formula_moiety 'C14 H18 Ba O8 S2'
_chemical_formula_structural '[Ba (C7 H5 O2 S)2 (H2 O)4]'
_chemical_formula_sum 'C14 H18 Ba O8 S2'
_chemical_formula_weight 515.74
_chemical_name_systematic
;
catena-poly[tetraaquabis(thiosalicylate)barium(II)]
;
_space_group_IT_number 62
_symmetry_cell_setting orthorhombic
_symmetry_space_group_name_Hall '-P 2ac 2n'
_symmetry_space_group_name_H-M 'P n m a'
_atom_sites_solution_hydrogens geom
_atom_sites_solution_primary direct
_atom_sites_solution_secondary difmap
_cell_angle_alpha 90.00
_cell_angle_beta 90.00
_cell_angle_gamma 90.00
_cell_formula_units_Z 4
_cell_length_a 7.563(3)
_cell_length_b 29.885(3)
_cell_length_c 8.2254(9)
_cell_measurement_reflns_used 41
_cell_measurement_temperature 295(2)
_cell_measurement_theta_max 12.52
_cell_measurement_theta_min 4.99
_cell_volume 1859.1(8)
_computing_cell_refinement XSCANS
_computing_data_collection 'XSCANS (Siemens, 1996)'
_computing_data_reduction 'SHELXTL (Sheldrick, 1997)'
_computing_molecular_graphics SHELXTL
_computing_publication_material SHELXTL
_computing_structure_refinement SHELXTL
_computing_structure_solution SHELXTL
_diffrn_ambient_temperature 295(2)
_diffrn_measured_fraction_theta_full 0.996
_diffrn_measured_fraction_theta_max 0.996
_diffrn_measurement_device_type 'Siemens P4'
_diffrn_measurement_method '\w/2\q scans'
_diffrn_radiation_monochromator graphite
_diffrn_radiation_source 'fine-focus sealed tube'
_diffrn_radiation_type MoK\a
_diffrn_radiation_wavelength 0.71073
_diffrn_reflns_av_R_equivalents 0.0321
_diffrn_reflns_av_sigmaI/netI 0.0299
_diffrn_reflns_limit_h_max 9
_diffrn_reflns_limit_h_min -1
_diffrn_reflns_limit_k_max 37
_diffrn_reflns_limit_k_min -1
_diffrn_reflns_limit_l_max 10
_diffrn_reflns_limit_l_min -1
_diffrn_reflns_number 2650
_diffrn_reflns_theta_full 26.50
_diffrn_reflns_theta_max 26.50
_diffrn_reflns_theta_min 2.57
_diffrn_standards_decay_% 1.5
_diffrn_standards_interval_count 97
_diffrn_standards_number 3
_exptl_absorpt_coefficient_mu 2.398
_exptl_absorpt_correction_T_max 0.619
_exptl_absorpt_correction_T_min 0.383
_exptl_absorpt_correction_type empirical
_exptl_absorpt_process_details '(North et al., 1968)'
_exptl_crystal_colour pale_yellow
_exptl_crystal_density_diffrn 1.843
_exptl_crystal_density_method 'not measured'
_exptl_crystal_description block
_exptl_crystal_F_000 1016
_exptl_crystal_size_max 0.40
_exptl_crystal_size_mid 0.38
_exptl_crystal_size_min 0.20
_refine_diff_density_max 1.116
_refine_diff_density_min -1.745
_refine_ls_abs_structure_details ' ? '
_refine_ls_extinction_method none
_refine_ls_goodness_of_fit_ref 1.129
_refine_ls_hydrogen_treatment constr
_refine_ls_matrix_type full
_refine_ls_number_parameters 118
_refine_ls_number_reflns 1957
_refine_ls_number_restraints 0
_refine_ls_restrained_S_all 1.129
_refine_ls_R_factor_all 0.0418
_refine_ls_R_factor_gt 0.0369
_refine_ls_shift/su_max 0.000
_refine_ls_shift/su_mean 0.000
_refine_ls_structure_factor_coef Fsqd
_refine_ls_weighting_details 'calc w = 1/[\s^2^(Fo^2^)+(0.0664P)^2^+3.6403P] where P = (Fo^2^+2Fc^2^)/3'
_refine_ls_weighting_scheme calc
_refine_ls_wR_factor_gt 0.1042
_refine_ls_wR_factor_ref 0.1125
_reflns_number_gt 1794
_reflns_number_total 1957
_reflns_threshold_expression I>2\s(I)
_cod_data_source_file ob1109.cif
_cod_data_source_block I
_cod_depositor_comments
;
The following automatic conversions were performed:
'_symmetry_cell_setting' value 'Orthorhombic' changed to 'orthorhombic'
according to '/home/saulius/struct/CIF-dictionaries/cif_core.dic'
dictionary named 'cif_core.dic' version 2.4.1 from 2010-06-29.

Automatic conversion script
Id: cif_fix_enum 1527 2010-12-29 10:47:43Z saulius 

The following automatic conversions were performed:

'_symmetry_cell_setting' value 'Orthorhombic' changed to
'orthorhombic' according to
/home/saulius/struct/CIF-dictionaries/cif_core.dic dictionary named
'cif_core.dic' version 2.4.1 from 2010-06-29.

Automatic conversion script
Id: cif_fix_values 1715 2011-07-08 13:25:40Z adriana 
;
_cod_original_cell_volume 1859.2(7)
_cod_database_code 2013346
_cod_database_fobs_code 2013346

loop_
_symmetry_equiv_pos_as_xyz
'x, y, z'
'-x+1/2, -y, z+1/2'
'-x, y+1/2, -z'
'x+1/2, -y+1/2, -z+1/2'
'-x, -y, -z'
'x-1/2, y, -z-1/2'
'x, -y-1/2, z'
'-x-1/2, y-1/2, z-1/2'

loop_
_atom_site_label
_atom_site_fract_x
_atom_site_fract_y
_atom_site_fract_z
_atom_site_U_iso_or_equiv
_atom_site_adp_type
_atom_site_calc_flag
_atom_site_refinement_flags
_atom_site_occupancy
_atom_site_disorder_assembly
_atom_site_disorder_group
_atom_site_type_symbol
_atom_site_attached_hydrogens
Ba 0.01796(4) 0.2500 0.37889(4) 0.02456(16) Uani d S 1 . . Ba 0
O11 0.1572(6) 0.2500 0.0642(5) 0.0304(9) Uani d S 1 . . O 2
O12 0.2176(9) 0.2500 0.6680(7) 0.0676(18) Uani d S 1 . . O 2
O13 -0.0924(7) 0.32007(17) 0.5805(7) 0.0774(15) Uani d . 1 . . O 2
C1 -0.1844(5) 0.38326(14) 0.0582(5) 0.0274(8) Uani d . 1 . . C 0
C2 -0.1016(5) 0.41538(15) -0.0396(5) 0.0307(9) Uani d . 1 . . C 0
C3 -0.1642(6) 0.45974(15) -0.0356(6) 0.0367(10) Uani d . 1 . . C 0
H3A -0.1099 0.4814 -0.0995 0.044 Uiso calc R 1 . . H 0
C4 -0.3059(7) 0.47142(16) 0.0624(6) 0.0437(11) Uani d . 1 . . C 0
H4A -0.3461 0.5008 0.0639 0.052 Uiso calc R 1 . . H 0
C5 -0.3873(8) 0.43974(19) 0.1574(7) 0.0490(12) Uani d . 1 . . C 0
H5A -0.4828 0.4476 0.2227 0.059 Uiso calc R 1 . . H 0
C6 -0.3256(7) 0.39562(17) 0.1552(6) 0.0401(10) Uani d . 1 . . C 0
H6A -0.3805 0.3742 0.2200 0.048 Uiso calc R 1 . . H 0
C7 -0.1234(6) 0.33539(14) 0.0627(5) 0.0306(9) Uani d . 1 . . C 0
O8 -0.1906(4) 0.30882(10) 0.1648(4) 0.0351(7) Uani d . 1 . . O 0
O9 -0.0029(5) 0.32452(14) -0.0361(6) 0.0592(13) Uani d . 1 . . O 0
S10 0.07991(19) 0.40320(5) -0.16599(18) 0.0510(4) Uani d . 1 . . S 0
H10A 0.1020 0.3635 -0.1710 0.077 Uiso calc R 1 . . H 0

loop_
_atom_site_aniso_label
_atom_site_aniso_U_11
_atom_site_aniso_U_22
_atom_site_aniso_U_33
_atom_site_aniso_U_12
_atom_site_aniso_U_13
_atom_site_aniso_U_23
Ba 0.0198(2) 0.0301(2) 0.0238(2) 0.000 0.00118(11) 0.000
O11 0.027(2) 0.031(2) 0.034(2) 0.000 -0.0007(17) 0.000
O12 0.076(5) 0.087(5) 0.040(3) 0.000 -0.016(3) 0.000
O13 0.061(3) 0.067(3) 0.104(4) 0.003(2) -0.004(3) -0.049(3)
C1 0.0270(19) 0.030(2) 0.0256(17) -0.0017(16) -0.0012(15) 0.0003(15)
C2 0.026(2) 0.040(2) 0.0262(18) -0.0052(17) -0.0046(16) 0.0031(17)
C3 0.040(2) 0.031(2) 0.039(2) -0.0067(19) -0.009(2) 0.0085(18)
C4 0.047(3) 0.030(2) 0.053(3) 0.007(2) -0.008(2) -0.002(2)
C5 0.048(3) 0.045(3) 0.054(3) 0.010(2) 0.013(3) -0.004(2)
C6 0.038(3) 0.041(3) 0.042(2) 0.001(2) 0.014(2) 0.004(2)
C7 0.030(2) 0.028(2) 0.034(2) -0.0012(16) -0.0008(17) 0.0023(16)
O8 0.0376(17) 0.0282(15) 0.0397(15) -0.0011(13) 0.0038(14) 0.0079(13)
O9 0.068(3) 0.0352(19) 0.075(3) 0.0217(17) 0.039(2) 0.019(2)
S10 0.0443(7) 0.0589(8) 0.0499(7) -0.0068(6) 0.0202(6) 0.0070(6)

loop_
_atom_type_symbol
_atom_type_description
_atom_type_scat_dispersion_real
_atom_type_scat_dispersion_imag
_atom_type_scat_source
C C 0.0033 0.0016 'International Tables Vol C Tables 4.2.6.8 and 6.1.1.4'
H H 0.0000 0.0000 'International Tables Vol C Tables 4.2.6.8 and 6.1.1.4'
O O 0.0106 0.0060 'International Tables Vol C Tables 4.2.6.8 and 6.1.1.4'
S S 0.1246 0.1234 'International Tables Vol C Tables 4.2.6.8 and 6.1.1.4'
Ba Ba -0.3244 2.2819 'International Tables Vol C Tables 4.2.6.8 and 6.1.1.4'

loop_
_geom_angle_atom_site_label_1
_geom_angle_atom_site_label_2
_geom_angle_atom_site_label_3
_geom_angle_site_symmetry_1
_geom_angle_site_symmetry_3
_geom_angle
_geom_angle_publ_flag
O11 Ba O11 6_556 . 121.87(11) yes
O11 Ba O13 6_556 7_565 66.79(12) no
O11 Ba O13 . 7_565 131.40(13) no
O11 Ba O13 6_556 . 66.79(12) yes
O11 Ba O13 . . 131.40(13) yes
O13 Ba O13 7_565 . 96.9(3) yes
O11 Ba O12 6_556 . 112.68(17) yes
O11 Ba O12 . . 125.45(17) yes
O13 Ba O12 7_565 . 70.09(14) yes
O13 Ba O12 . . 70.09(14) no
O11 Ba O8 6_556 6_656 141.79(6) no
O11 Ba O8 . 6_656 65.84(9) no
O13 Ba O8 7_565 6_656 140.26(13) no
O13 Ba O8 . 6_656 80.98(13) no
O12 Ba O8 . 6_656 72.01(13) no
O11 Ba O8 6_556 4 141.79(6) yes
O11 Ba O8 . 4 65.84(9) no
O13 Ba O8 7_565 4 80.98(13) yes
O13 Ba O8 . 4 140.26(13) yes
O12 Ba O8 . 4 72.01(13) yes
O8 Ba O8 6_656 4 76.42(13) no
O11 Ba O8 6_556 7_565 64.74(9) no
O11 Ba O8 . 7_565 69.40(9) no
O13 Ba O8 7_565 7_565 75.41(14) no
O13 Ba O8 . 7_565 129.87(12) no
O12 Ba O8 . 7_565 142.34(7) no
O8 Ba O8 6_656 7_565 135.14(5) no
O8 Ba O8 4 7_565 88.32(8) no
O11 Ba O8 6_556 . 64.74(9) yes
O11 Ba O8 . . 69.40(9) yes
O13 Ba O8 7_565 . 129.87(12) yes
O13 Ba O8 . . 75.41(14) yes
O12 Ba O8 . . 142.34(7) yes
O8 Ba O8 6_656 . 88.32(8) yes
O8 Ba O8 4 . 135.14(5) yes
O8 Ba O8 7_565 . 73.26(12) yes
O11 Ba Ba 6_556 6_556 39.01(9) no
O11 Ba Ba . 6_556 82.86(9) no
O13 Ba Ba 7_565 6_556 91.70(11) no
O13 Ba Ba . 6_556 91.70(11) no
O12 Ba Ba . 6_556 151.69(14) no
O8 Ba Ba 6_656 6_556 127.93(7) no
O8 Ba Ba 4 6_556 127.93(7) no
O8 Ba Ba 7_565 6_556 40.59(6) no
O8 Ba Ba . 6_556 40.59(6) no
O11 Ba Ba 6_556 6_656 160.45(9) no
O11 Ba Ba . 6_656 38.58(9) yes
O13 Ba Ba 7_565 6_656 123.36(11) no
O13 Ba Ba . 6_656 123.36(11) no
O12 Ba Ba . 6_656 86.87(14) yes
O8 Ba Ba 6_656 6_656 42.42(6) no
O8 Ba Ba 4 6_656 42.42(6) no
O8 Ba Ba 7_565 6_656 100.06(6) no
O8 Ba Ba . 6_656 100.06(6) no
Ba Ba Ba 6_556 6_656 121.44(2) yes
Ba O11 Ba 6_656 . 102.41(13) yes
C6 C1 C2 . . 119.6(4) no
C6 C1 C7 . . 118.5(4) no
C2 C1 C7 . . 122.0(4) no
C1 C2 C3 . . 118.8(4) no
C1 C2 S10 . . 123.1(4) no
C3 C2 S10 . . 118.1(3) no
C4 C3 C2 . . 120.7(4) no
C4 C3 H3A . . 119.6 no
C2 C3 H3A . . 119.6 no
C5 C4 C3 . . 120.3(5) no
C5 C4 H4A . . 119.9 no
C3 C4 H4A . . 119.9 no
C4 C5 C6 . . 119.5(5) no
C4 C5 H5A . . 120.2 no
C6 C5 H5A . . 120.2 no
C1 C6 C5 . . 121.1(4) no
C1 C6 H6A . . 119.4 no
C5 C6 H6A . . 119.4 no
O8 C7 O9 . . 123.8(4) no
O8 C7 C1 . . 119.4(4) no
O9 C7 C1 . . 116.7(4) no
C7 O8 Ba . 6_556 128.1(3) no
C7 O8 Ba . . 123.9(3) yes
Ba O8 Ba 6_556 . 96.99(9) yes
C2 S10 H10A . . 109.5 no

loop_
_geom_bond_atom_site_label_1
_geom_bond_atom_site_label_2
_geom_bond_site_symmetry_2
_geom_bond_distance
_geom_bond_publ_flag
Ba O11 6_556 2.768(4) yes
Ba O11 . 2.794(4) yes
Ba O13 7_565 2.799(4) no
Ba O13 . 2.799(4) yes
Ba O12 . 2.817(6) yes
Ba O8 6_656 2.842(3) yes
Ba O8 4 2.842(3) no
Ba O8 7_565 2.946(3) no
Ba O8 . 2.946(3) yes
Ba Ba 6_556 4.3355(13) yes
Ba Ba 6_656 4.3355(13) no
O11 Ba 6_656 2.768(4) no
C1 C6 . 1.384(6) no
C1 C2 . 1.400(6) no
C1 C7 . 1.503(6) no
C2 C3 . 1.408(6) no
C2 S10 . 1.760(5) no
C3 C4 . 1.386(7) no
C3 H3A . 0.9300 no
C4 C5 . 1.373(8) no
C4 H4A . 0.9300 no
C5 C6 . 1.399(7) no
C5 H5A . 0.9300 no
C6 H6A . 0.9300 no
C7 O8 . 1.262(5) no
C7 O9 . 1.264(6) no
O8 Ba 6_556 2.842(3) no
S10 H10A . 1.2000 no

loop_
_geom_hbond_atom_site_label_D
_geom_hbond_atom_site_label_H
_geom_hbond_atom_site_label_A
_geom_hbond_distance_DH
_geom_hbond_distance_HA
_geom_hbond_distance_DA
_geom_hbond_angle_DHA
_geom_hbond_publ_flag
S10 H10A O9 1.20 1.79 2.658(4) 124.0 yes

loop_
_geom_torsion_atom_site_label_1
_geom_torsion_atom_site_label_2
_geom_torsion_atom_site_label_3
_geom_torsion_atom_site_label_4
_geom_torsion_site_symmetry_1
_geom_torsion_site_symmetry_4
_geom_torsion
_geom_torsion_publ_flag
O11 Ba O11 Ba 6_556 6_656 180.0 no
O13 Ba O11 Ba 7_565 6_656 -94.04(16) no
O13 Ba O11 Ba . 6_656 94.04(16) no
O12 Ba O11 Ba . 6_656 0.0 no
O8 Ba O11 Ba 6_656 6_656 42.68(7) no
O8 Ba O11 Ba 4 6_656 -42.68(7) no
O8 Ba O11 Ba 7_565 6_656 -140.40(7) no
O8 Ba O11 Ba . 6_656 140.40(7) no
Ba Ba O11 Ba 6_556 6_656 180.0 no
C6 C1 C2 C3 . . 0.4(6) no
C7 C1 C2 C3 . . -179.0(4) no
C6 C1 C2 S10 . . 179.5(4) no
C7 C1 C2 S10 . . 0.1(6) no
C1 C2 C3 C4 . . -0.4(6) no
S10 C2 C3 C4 . . -179.6(4) no
C2 C3 C4 C5 . . 0.0(7) no
C3 C4 C5 C6 . . 0.3(8) no
C2 C1 C6 C5 . . -0.1(7) no
C7 C1 C6 C5 . . 179.4(5) no
C4 C5 C6 C1 . . -0.3(9) no
C6 C1 C7 O8 . . -6.6(6) no
C2 C1 C7 O8 . . 172.9(4) no
C6 C1 C7 O9 . . 174.9(5) no
C2 C1 C7 O9 . . -5.6(6) no
O9 C7 O8 Ba . 6_556 -87.9(6) no
C1 C7 O8 Ba . 6_556 93.7(4) no
O9 C7 O8 Ba . . 47.6(6) no
C1 C7 O8 Ba . . -130.8(3) no
O11 Ba O8 C7 6_556 . 174.1(4) no
O11 Ba O8 C7 . . -42.7(3) no
O13 Ba O8 C7 7_565 . -170.0(3) no
O13 Ba O8 C7 . . 103.2(3) no
O12 Ba O8 C7 . . 79.2(4) no
O8 Ba O8 C7 6_656 . 22.1(3) no
O8 Ba O8 C7 4 . -46.7(3) no
O8 Ba O8 C7 7_565 . -116.4(3) no
Ba Ba O8 C7 6_556 . -146.2(4) no
Ba Ba O8 C7 6_656 . -18.9(3) no
O11 Ba O8 Ba 6_556 6_556 -39.66(8) no
O11 Ba O8 Ba . 6_556 103.58(10) no
O13 Ba O8 Ba 7_565 6_556 -23.8(2) no
O13 Ba O8 Ba . 6_556 -110.55(14) no
O12 Ba O8 Ba . 6_556 -134.6(2) no
O8 Ba O8 Ba 6_656 6_556 168.33(11) no
O8 Ba O8 Ba 4 6_556 99.58(15) no
O8 Ba O8 Ba 7_565 6_556 29.80(11) no
Ba Ba O8 Ba 6_656 6_556 127.38(7) no
